data_4302745
loop_
_publ_author_name
'Biplab Biswas'
'Ulrich Pieper'
'Thomas Weyherm\"uller'
'Phalguni Chaudhuri'

_publ_section_title
;
Polynuclear Nickel(II) Complexes: A Magnetostructural Study of NiII4,
NiII6, and NiII9 Species with Oxime Ligands
;
_journal_name_full 'Inorganic Chemistry'
_journal_page_first 6781
_journal_page_last 6793
_journal_paper_doi 10.1021/ic9007608
_journal_volume 48
_journal_year 2009
_chemical_formula_moiety 'C50 H80 N30 Ni9 O22, 4(Cl O4), 8(C2 H3 N), H2 O'
_chemical_formula_sum 'C66 H106 Cl4 N38 Ni9 O39'
_chemical_formula_weight 2726.08
_chemical_name_systematic
; 
 ? 
;
_space_group_IT_number 2
_symmetry_cell_setting triclinic
_symmetry_space_group_name_Hall '-P 1'
_symmetry_space_group_name_H-M 'P -1'
_atom_sites_solution_hydrogens geom
_atom_sites_solution_primary direct
_atom_sites_solution_secondary difmap
_audit_creation_method SHELXL-97
_cell_angle_alpha 106.789(3)
_cell_angle_beta 91.733(3)
_cell_angle_gamma 110.043(3)
_cell_formula_units_Z 2
_cell_length_a 16.7841(6)
_cell_length_b 16.9192(6)
_cell_length_c 23.7893(9)
_cell_measurement_temperature 100(2)
_cell_volume 6012.8(4)
_computing_cell_refinement 'Nonius Collect Software'
_computing_data_collection 'Nonius Collect Software'
_computing_data_reduction 'Nonius Collect Software'
_computing_structure_refinement 'SHELXL-97 (Sheldrick, 1997)'
_computing_structure_solution 'SHELXS-97 (Sheldrick, 1990)'
_diffrn_ambient_temperature 100(2)
_diffrn_measured_fraction_theta_full 0.990
_diffrn_measured_fraction_theta_max 0.990
_diffrn_measurement_device_type 'Nonius KappaCCD'
_diffrn_measurement_method '1193 images at 0.8 deg. stepwise rotation in omega and phi, 72 sec./frame'
_diffrn_radiation_monochromator graphite
_diffrn_radiation_source 'rotating anode, 50 kV, 80 mA'
_diffrn_radiation_type MoK\a
_diffrn_radiation_wavelength 0.71073
_diffrn_reflns_av_R_equivalents 0.0601
_diffrn_reflns_av_sigmaI/netI 0.0591
_diffrn_reflns_limit_h_max 25
_diffrn_reflns_limit_h_min -25
_diffrn_reflns_limit_k_max 25
_diffrn_reflns_limit_k_min -25
_diffrn_reflns_limit_l_max 35
_diffrn_reflns_limit_l_min -35
_diffrn_reflns_number 137520
_diffrn_reflns_theta_full 32.50
_diffrn_reflns_theta_max 32.50
_diffrn_reflns_theta_min 2.97
_exptl_absorpt_coefficient_mu 1.553
_exptl_absorpt_correction_T_max 0.9174
_exptl_absorpt_correction_T_min 0.8022
_exptl_absorpt_correction_type multi-scan
_exptl_absorpt_process_details 'SADABS Vers. 2006/1, Bruker AXS (2006)'
_exptl_crystal_colour green
_exptl_crystal_density_diffrn 1.506
_exptl_crystal_density_method 'not measured'
_exptl_crystal_description 'transparent parallelepiped'
_exptl_crystal_F_000 2800
_exptl_crystal_size_max 0.09
_exptl_crystal_size_mid 0.08
_exptl_crystal_size_min 0.07
_platon_squeeze_details
;
;
_refine_diff_density_max 1.984
_refine_diff_density_min -1.447
_refine_diff_density_rms 0.106
_refine_ls_extinction_method none
_refine_ls_goodness_of_fit_ref 1.044
_refine_ls_hydrogen_treatment mixed
_refine_ls_matrix_type full
_refine_ls_number_parameters 1515
_refine_ls_number_reflns 43102
_refine_ls_number_restraints 262
_refine_ls_restrained_S_all 1.048
_refine_ls_R_factor_all 0.0571
_refine_ls_R_factor_gt 0.0440
_refine_ls_shift/su_max 0.008
_refine_ls_shift/su_mean 0.000
_refine_ls_structure_factor_coef Fsqd
_refine_ls_weighting_details 'calc w=1/[\s^2^(Fo^2^)+(0.0699P)^2^+6.0866P] where P=(Fo^2^+2Fc^2^)/3'
_refine_ls_weighting_scheme calc
_refine_ls_wR_factor_gt 0.1253
_refine_ls_wR_factor_ref 0.1306
_reflns_number_gt 33607
_reflns_number_total 43102
_reflns_threshold_expression >2sigma(I)
_cod_data_source_file ic9007608_si_002_2.cif
_cod_data_source_block 2
_cod_depositor_comments
;
The following automatic conversions were performed:
'_symmetry_cell_setting' value 'Triclinic' changed to 'triclinic'
according to '/home/saulius/struct/CIF-dictionaries/cif_core.dic'
dictionary named 'cif_core.dic' version 2.4.1 from
2010-06-29.

'_exptl_absorpt_correction_type' value 'Multi-Scan' changed
to 'multi-scan' according to
'/home/saulius/struct/CIF-dictionaries/cif_core.dic' dictionary named
'cif_core.dic' version 2.4.1 from 2010-06-29.

Automatic conversion script
Id: cif_fix_enum 1527 2010-12-29 10:47:43Z saulius 
;
_cod_database_code 4302745

loop_
_symmetry_equiv_pos_as_xyz
'x, y, z'
'-x, -y, -z'

loop_
_atom_site_label
_atom_site_type_symbol
_atom_site_fract_x
_atom_site_fract_y
_atom_site_fract_z
_atom_site_U_iso_or_equiv
_atom_site_adp_type
_atom_site_occupancy
_atom_site_symmetry_multiplicity
_atom_site_calc_flag
_atom_site_refinement_flags
_atom_site_disorder_assembly
_atom_site_disorder_group
Ni1 Ni 1.146677(12) 0.995885(14) 0.862445(9) 0.01650(4) Uani 1 1 d . . .
Ni2 Ni 0.926912(12) 0.935753(13) 0.856297(9) 0.01365(4) Uani 1 1 d . . .
Ni3 Ni 0.685889(12) 0.738842(13) 0.587212(9) 0.01501(4) Uani 1 1 d . . .
Ni4 Ni 0.679420(12) 0.752577(13) 0.732384(8) 0.01361(4) Uani 1 1 d . . .
Ni5 Ni 0.875602(12) 0.570163(13) 0.647904(9) 0.01632(4) Uani 1 1 d . . .
Ni6 Ni 1.121372(12) 0.817653(14) 0.743218(9) 0.01797(4) Uani 1 1 d . . .
Ni7 Ni 0.893011(12) 0.750067(13) 0.741593(8) 0.01349(4) Uani 1 1 d . . .
Ni8 Ni 0.867327(12) 0.729897(13) 0.867215(9) 0.01479(4) Uani 1 1 d . . .
Ni9 Ni 0.896521(12) 0.742122(13) 0.598158(9) 0.01559(4) Uani 1 1 d . . .
O12 O 1.03331(7) 0.98231(7) 0.81175(5) 0.0172(2) Uani 1 1 d D . .
H12A H 1.0250(14) 0.9418(9) 0.7801(5) 0.022 Uiso 1 1 d D . .
H12B H 1.0344(12) 1.0263(6) 0.8026(8) 0.022 Uiso 1 1 d D . .
O13 O 1.10555(7) 0.86311(8) 0.82740(5) 0.0176(2) Uani 1 1 d D . .
H13A H 1.1275(9) 0.8371(9) 0.8452(8) 0.023 Uiso 1 1 d D . .
O32 O 0.81503(7) 0.81717(8) 0.62512(5) 0.0173(2) Uani 1 1 d D . .
H32A H 0.8238(15) 0.8305(15) 0.6618(3) 0.023 Uiso 1 1 d D . .
H32B H 0.8311(15) 0.8670(5) 0.6211(8) 0.023 Uiso 1 1 d D . .
O33 O 0.68618(7) 0.67971(7) 0.65001(5) 0.0155(2) Uani 1 1 d D . .
H33A H 0.6458(9) 0.6296(8) 0.6393(10) 0.020 Uiso 1 1 d D . .
O42 O 0.67787(7) 0.83985(8) 0.81517(5) 0.0169(2) Uani 1 1 d D . .
H42A H 0.7215(6) 0.8542(14) 0.8385(7) 0.022 Uiso 1 1 d D . .
H42B H 0.6358(7) 0.8160(12) 0.8297(7) 0.022 Uiso 1 1 d D . .
O52 O 0.78108(8) 0.50529(9) 0.57225(6) 0.0243(3) Uani 1 1 d D . .
H52A H 0.7829(14) 0.5416(7) 0.5550(6) 0.032 Uiso 1 1 d D . .
H52B H 0.7838(11) 0.4610(8) 0.5472(8) 0.032 Uiso 1 1 d D . .
O53 O 0.78992(8) 0.51623(8) 0.70005(6) 0.0218(3) Uani 1 1 d D . .
H53A H 0.7890(12) 0.5534(10) 0.7316(6) 0.028 Uiso 1 1 d D . .
H53B H 0.7403(6) 0.4802(12) 0.6876(10) 0.028 Uiso 1 1 d D . .
O62 O 1.13498(8) 0.77588(9) 0.65284(6) 0.0242(3) Uani 1 1 d D . .
H62A H 1.1684(10) 0.8151(9) 0.6415(8) 0.031 Uiso 1 1 d D . .
H62B H 1.0880(6) 0.7510(16) 0.6314(7) 0.031 Uiso 1 1 d D . .
O72 O 0.93784(7) 0.81500(7) 0.82734(5) 0.0149(2) Uani 1 1 d D . .
H72A H 0.9922(6) 0.8350(15) 0.8341(10) 0.019 Uiso 1 1 d D . .
O73 O 0.84584(7) 0.67817(7) 0.65662(5) 0.0152(2) Uani 1 1 d D . .
H73A H 0.7932(6) 0.6704(14) 0.6566(10) 0.020 Uiso 1 1 d D . .
O82 O 0.93544(8) 0.64808(9) 0.84202(6) 0.0242(3) Uani 1 1 d D . .
H82A H 0.9399(15) 0.6419(16) 0.8064(4) 0.031 Uiso 1 1 d D . .
H82B H 0.9169(16) 0.5986(5) 0.8468(8) 0.031 Uiso 1 1 d D . .
O83 O 0.95012(9) 0.79982(9) 0.94767(6) 0.0260(3) Uani 1 1 d D . .
H83A H 0.9626(17) 0.8350(12) 0.9825(4) 0.034 Uiso 1 1 d D . .
H83B H 0.9860(6) 0.7761(9) 0.9469(12) 0.034 Uiso 1 1 d D . .
O1 O 1.20568(8) 0.93909(9) 0.74345(6) 0.0262(3) Uani 1 1 d . . .
N2 N 1.20762(9) 1.00720(10) 0.78962(6) 0.0218(3) Uani 1 1 d . . .
C3 C 1.24767(13) 1.08776(13) 0.78920(8) 0.0303(5) Uani 1 1 d . . .
H3 H 1.2798 1.1016 0.7588 0.036 Uiso 1 1 calc R . .
C4 C 1.23803(13) 1.15439(12) 0.84011(8) 0.0278(4) Uani 1 1 d . . .
N5 N 1.27155(13) 1.24393(11) 0.85365(8) 0.0365(5) Uani 1 1 d . . .
C6 C 1.24245(16) 1.27927(13) 0.90500(9) 0.0358(5) Uani 1 1 d . . .
H6 H 1.2550 1.3403 0.9253 0.043 Uiso 1 1 calc R . .
C7 C 1.19204(13) 1.20870(12) 0.92068(8) 0.0264(4) Uani 1 1 d . . .
H7 H 1.1631 1.2126 0.9545 0.032 Uiso 1 1 calc R . .
N8 N 1.18967(10) 1.13158(10) 0.88008(7) 0.0223(3) Uani 1 1 d . . .
C9 C 1.3279(2) 1.29429(16) 0.82034(11) 0.0573(9) Uani 1 1 d . . .
H9A H 1.3157 1.2589 0.7782 0.086 Uiso 1 1 calc R . .
H9B H 1.3878 1.3083 0.8354 0.086 Uiso 1 1 calc R . .
H9C H 1.3180 1.3495 0.8250 0.086 Uiso 1 1 calc R . .
O11 O 0.99828(7) 0.96427(8) 0.93445(5) 0.0172(2) Uani 1 1 d . . .
N12 N 1.08271(8) 0.98188(9) 0.93335(6) 0.0160(3) Uani 1 1 d . . .
C13 C 1.12666(10) 0.97935(10) 0.97787(7) 0.0174(3) Uani 1 1 d . . .
H13 H 1.1034 0.9705 1.0125 0.021 Uiso 1 1 calc R . .
C14 C 1.21524(10) 0.99131(10) 0.96997(7) 0.0176(3) Uani 1 1 d . . .
N15 N 1.27614(9) 0.98623(9) 1.00564(6) 0.0194(3) Uani 1 1 d . . .
C16 C 1.34837(10) 0.99817(12) 0.97764(8) 0.0236(4) Uani 1 1 d . . .
H16 H 1.4019 0.9985 0.9920 0.028 Uiso 1 1 calc R . .
C17 C 1.32766(11) 1.00935(13) 0.92566(8) 0.0253(4) Uani 1 1 d . . .
H17 H 1.3649 1.0184 0.8969 0.030 Uiso 1 1 calc R . .
N18 N 1.24439(8) 1.00561(10) 0.92087(6) 0.0201(3) Uani 1 1 d . . .
C19 C 1.26661(12) 0.96150(13) 1.05951(8) 0.0259(4) Uani 1 1 d . . .
H19A H 1.2195 0.9757 1.0777 0.039 Uiso 1 1 calc R . .
H19B H 1.3199 0.9945 1.0874 0.039 Uiso 1 1 calc R . .
H19C H 1.2540 0.8977 1.0497 0.039 Uiso 1 1 calc R . .
O21 O 0.81398(7) 0.82360(7) 0.73621(5) 0.0153(2) Uani 1 1 d . . .
N22 N 0.84755(8) 0.90605(8) 0.77813(6) 0.0153(3) Uani 1 1 d . . .
C23 C 0.81958(10) 0.96557(10) 0.77302(7) 0.0181(3) Uani 1 1 d . . .
H23 H 0.7782 0.9562 0.7412 0.022 Uiso 1 1 calc R . .
C24 C 0.85784(10) 1.04901(10) 0.82105(7) 0.0191(3) Uani 1 1 d . . .
N25 N 0.84827(11) 1.12666(10) 0.82644(8) 0.0266(3) Uani 1 1 d . . .
C26 C 0.89907(13) 1.18772(12) 0.87768(10) 0.0304(4) Uani 1 1 d . . .
H26 H 0.9059 1.2484 0.8932 0.037 Uiso 1 1 calc R . .
C27 C 0.93801(12) 1.14356(11) 0.90189(8) 0.0244(4) Uani 1 1 d . . .
H27 H 0.9771 1.1691 0.9377 0.029 Uiso 1 1 calc R . .
N28 N 0.91170(9) 1.05656(9) 0.86638(6) 0.0188(3) Uani 1 1 d . . .
C29 C 0.79148(18) 1.14232(15) 0.78616(13) 0.0450(6) Uani 1 1 d . . .
H29A H 0.7901 1.1068 0.7452 0.067 Uiso 1 1 calc R . .
H29B H 0.8130 1.2054 0.7895 0.067 Uiso 1 1 calc R . .
H29C H 0.7335 1.1252 0.7969 0.067 Uiso 1 1 calc R . .
O31 O 0.81804(7) 0.89197(7) 0.89358(5) 0.0156(2) Uani 1 1 d . . .
N32 N 0.80107(8) 0.81118(9) 0.89929(6) 0.0149(3) Uani 1 1 d . . .
C33 C 0.73811(10) 0.78134(10) 0.92719(7) 0.0174(3) Uani 1 1 d . . .
H33 H 0.7048 0.8144 0.9454 0.021 Uiso 1 1 calc R . .
C34 C 0.72407(10) 0.69202(11) 0.92766(7) 0.0187(3) Uani 1 1 d . . .
N35 N 0.66042(9) 0.63953(10) 0.94902(7) 0.0239(3) Uani 1 1 d . . .
C36 C 0.67157(13) 0.55947(13) 0.93733(9) 0.0301(4) Uani 1 1 d . . .
H36 H 0.6369 0.5090 0.9470 0.036 Uiso 1 1 calc R . .
C37 C 0.74207(13) 0.56692(12) 0.90911(9) 0.0267(4) Uani 1 1 d . . .
H37 H 0.7649 0.5217 0.8955 0.032 Uiso 1 1 calc R . .
N38 N 0.77496(9) 0.65016(9) 0.90339(6) 0.0195(3) Uani 1 1 d . . .
C39 C 0.59323(12) 0.66262(15) 0.97916(10) 0.0341(5) Uani 1 1 d . . .
H39A H 0.6189 0.7201 1.0105 0.051 Uiso 1 1 calc R . .
H39B H 0.5630 0.6169 0.9967 0.051 Uiso 1 1 calc R . .
H39C H 0.5526 0.6664 0.9505 0.051 Uiso 1 1 calc R . .
O41 O 0.63570(8) 0.83225(8) 0.70176(5) 0.0207(2) Uani 1 1 d . . .
N42 N 0.64510(9) 0.82869(9) 0.64597(6) 0.0182(3) Uani 1 1 d . . .
C43 C 0.63132(12) 0.88731(12) 0.62645(8) 0.0245(4) Uani 1 1 d . . .
H43 H 0.6113 0.9310 0.6491 0.029 Uiso 1 1 calc R . .
C44 C 0.64975(12) 0.87947(12) 0.56604(8) 0.0246(4) Uani 1 1 d . . .
N45 N 0.63464(13) 0.92433(12) 0.53117(8) 0.0344(4) Uani 1 1 d . . .
C46 C 0.66137(16) 0.89335(15) 0.47753(10) 0.0374(5) Uani 1 1 d . . .
H46 H 0.6588 0.9122 0.4438 0.045 Uiso 1 1 calc R . .
C47 C 0.69184(14) 0.83090(14) 0.48259(8) 0.0304(4) Uani 1 1 d . . .
H47 H 0.7145 0.7980 0.4523 0.036 Uiso 1 1 calc R . .
N48 N 0.68509(10) 0.82234(10) 0.53803(6) 0.0227(3) Uani 1 1 d . . .
C49 C 0.59696(19) 0.99285(17) 0.54709(13) 0.0485(6) Uani 1 1 d . . .
H49A H 0.5494 0.9749 0.5693 0.073 Uiso 1 1 calc R . .
H49B H 0.5757 1.0004 0.5109 0.073 Uiso 1 1 calc R . .
H49C H 0.6406 1.0491 0.5717 0.073 Uiso 1 1 calc R . .
O51 O 0.80778(7) 0.64688(8) 0.53104(5) 0.0192(2) Uani 1 1 d . . .
N52 N 0.72977(8) 0.65236(9) 0.52754(6) 0.0167(3) Uani 1 1 d . . .
C53 C 0.67267(10) 0.59299(11) 0.48435(7) 0.0190(3) Uani 1 1 d . . .
H53 H 0.6848 0.5501 0.4538 0.023 Uiso 1 1 calc R . .
C54 C 0.58831(10) 0.59810(11) 0.48704(7) 0.0177(3) Uani 1 1 d . . .
N55 N 0.51969(9) 0.55537(10) 0.44390(6) 0.0203(3) Uani 1 1 d . . .
C56 C 0.45369(11) 0.58045(12) 0.46558(8) 0.0243(4) Uani 1 1 d . . .
H56 H 0.3970 0.5606 0.4457 0.029 Uiso 1 1 calc R . .
C57 C 0.48583(11) 0.63928(12) 0.52104(8) 0.0229(3) Uani 1 1 d . . .
H57 H 0.4550 0.6687 0.5465 0.027 Uiso 1 1 calc R . .
N58 N 0.56998(9) 0.64954(9) 0.53462(6) 0.0189(3) Uani 1 1 d . . .
C59 C 0.51889(12) 0.49473(13) 0.38555(8) 0.0255(4) Uani 1 1 d . . .
H59A H 0.5748 0.5159 0.3723 0.038 Uiso 1 1 calc R . .
H59B H 0.4742 0.4925 0.3570 0.038 Uiso 1 1 calc R . .
H59C H 0.5072 0.4352 0.3883 0.038 Uiso 1 1 calc R . .
O61 O 0.79854(6) 0.66948(7) 0.77916(5) 0.0147(2) Uani 1 1 d . . .
N62 N 0.71817(8) 0.67004(8) 0.77004(6) 0.0142(2) Uani 1 1 d . . .
C63 C 0.65678(9) 0.60888(10) 0.78173(7) 0.0164(3) Uani 1 1 d . . .
H63 H 0.6659 0.5672 0.7981 0.020 Uiso 1 1 calc R . .
C64 C 0.57246(9) 0.60966(10) 0.76747(7) 0.0167(3) Uani 1 1 d . . .
N65 N 0.49610(9) 0.55486(10) 0.77497(7) 0.0218(3) Uani 1 1 d . . .
C66 C 0.43434(10) 0.57898(12) 0.75360(9) 0.0255(4) Uani 1 1 d . . .
H66 H 0.3742 0.5524 0.7527 0.031 Uiso 1 1 calc R . .
C67 C 0.47575(10) 0.64871(12) 0.73378(8) 0.0220(4) Uani 1 1 d . . .
H67 H 0.4490 0.6793 0.7168 0.026 Uiso 1 1 calc R . .
N68 N 0.56229(8) 0.66709(9) 0.74246(6) 0.0169(3) Uani 1 1 d . . .
C69 C 0.48158(12) 0.48517(13) 0.80243(10) 0.0312(4) Uani 1 1 d . . .
H69A H 0.5261 0.4597 0.7948 0.047 Uiso 1 1 calc R . .
H69B H 0.4252 0.4386 0.7856 0.047 Uiso 1 1 calc R . .
H69C H 0.4838 0.5105 0.8453 0.047 Uiso 1 1 calc R . .
O71 O 1.00415(7) 0.83952(8) 0.72140(5) 0.0169(2) Uani 1 1 d . . .
N72 N 0.98974(8) 0.84242(9) 0.66531(6) 0.0172(3) Uani 1 1 d . . .
C73 C 1.04084(10) 0.90742(11) 0.65078(7) 0.0206(3) Uani 1 1 d . . .
H73 H 1.0863 0.9558 0.6777 0.025 Uiso 1 1 calc R . .
C74 C 1.02167(10) 0.89903(11) 0.58895(7) 0.0209(3) Uani 1 1 d . . .
N75 N 1.06371(10) 0.95443(11) 0.55953(7) 0.0268(3) Uani 1 1 d . . .
C76 C 1.02500(14) 0.91710(14) 0.50154(9) 0.0316(4) Uani 1 1 d . . .
H76 H 1.0406 0.9405 0.4700 0.038 Uiso 1 1 calc R . .
C77 C 0.95950(12) 0.83968(13) 0.49801(8) 0.0255(4) Uani 1 1 d . . .
H77 H 0.9211 0.8001 0.4631 0.031 Uiso 1 1 calc R . .
N78 N 0.95820(9) 0.82853(10) 0.55272(6) 0.0211(3) Uani 1 1 d . . .
C79 C 1.13529(15) 1.03957(15) 0.58561(11) 0.0419(6) Uani 1 1 d . . .
H79A H 1.1547 1.0660 0.5545 0.063 Uiso 1 1 calc R . .
H79B H 1.1826 1.0298 0.6040 0.063 Uiso 1 1 calc R . .
H79C H 1.1163 1.0798 0.6158 0.063 Uiso 1 1 calc R . .
O81 O 0.98296(7) 0.68112(8) 0.57690(5) 0.0195(2) Uani 1 1 d . . .
N82 N 0.96739(8) 0.60990(9) 0.59548(6) 0.0180(3) Uani 1 1 d . . .
C83 C 1.01477(10) 0.56327(12) 0.58121(7) 0.0210(3) Uani 1 1 d . . .
H83 H 1.0580 0.5746 0.5566 0.025 Uiso 1 1 calc R . .
C84 C 0.99516(10) 0.49195(11) 0.60664(8) 0.0209(3) Uani 1 1 d . . .
N85 N 1.03813(10) 0.43766(11) 0.60639(7) 0.0258(3) Uani 1 1 d . . .
C86 C 0.99988(13) 0.38634(13) 0.64058(9) 0.0304(4) Uani 1 1 d . . .
H86 H 1.0162 0.3420 0.6489 0.036 Uiso 1 1 calc R . .
C87 C 0.93352(12) 0.41138(13) 0.66045(9) 0.0270(4) Uani 1 1 d . . .
H87 H 0.8955 0.3869 0.6850 0.032 Uiso 1 1 calc R . .
N88 N 0.93116(9) 0.47732(10) 0.63902(7) 0.0213(3) Uani 1 1 d . . .
C89 C 1.10819(13) 0.42919(15) 0.57245(10) 0.0347(4) Uani 1 1 d . . .
H89A H 1.0845 0.3938 0.5310 0.052 Uiso 1 1 calc R . .
H89B H 1.1391 0.3998 0.5894 0.052 Uiso 1 1 calc R . .
H89C H 1.1477 0.4883 0.5743 0.052 Uiso 1 1 calc R . .
O91 O 0.95190(7) 0.65566(8) 0.73065(5) 0.0171(2) Uani 1 1 d . . .
N92 N 1.03950(8) 0.68851(9) 0.73657(6) 0.0178(3) Uani 1 1 d . . .
C93 C 1.07716(10) 0.63755(12) 0.74541(9) 0.0235(4) Uani 1 1 d . . .
H93 H 1.0471 0.5775 0.7430 0.028 Uiso 1 1 calc R . .
C94 C 1.16978(10) 0.68008(12) 0.75935(9) 0.0244(4) Uani 1 1 d . . .
N95 N 1.22569(10) 0.64598(12) 0.77553(9) 0.0331(4) Uani 1 1 d . . .
C96 C 1.30490(12) 0.71390(15) 0.79199(11) 0.0354(5) Uani 1 1 d . . .
H96 H 1.3571 0.7106 0.8055 0.043 Uiso 1 1 calc R . .
C97 C 1.29361(11) 0.78645(14) 0.78507(9) 0.0286(4) Uani 1 1 d . . .
H97 H 1.3374 0.8433 0.7933 0.034 Uiso 1 1 calc R . .
N98 N 1.20908(9) 0.76499(10) 0.76428(7) 0.0232(3) Uani 1 1 d . . .
C99 C 1.20737(15) 0.55353(17) 0.77142(18) 0.0564(9) Uani 1 1 d . . .
H99A H 1.2177 0.5216 0.7326 0.085 Uiso 1 1 calc R . .
H99B H 1.1474 0.5259 0.7761 0.085 Uiso 1 1 calc R . .
H99C H 1.2448 0.5510 0.8028 0.085 Uiso 1 1 calc R . .
Cl1 Cl 0.64925(3) 0.45443(3) 0.06713(2) 0.03128(10) Uani 1 1 d D . .
O101 O 0.60091(10) 0.50961(10) 0.06598(7) 0.0340(3) Uani 1 1 d D . .
O102 O 0.62343(12) 0.40973(11) 0.11006(8) 0.0440(4) Uani 1 1 d D . .
O103 O 0.63260(19) 0.38947(14) 0.01030(9) 0.0760(7) Uani 1 1 d D . .
O104 O 0.73814(13) 0.50870(15) 0.08279(17) 0.0979(10) Uani 1 1 d D . .
Cl2 Cl 0.93854(4) 0.42641(4) 0.83358(3) 0.04218(13) Uani 1 1 d . . .
O201 O 0.87641(12) 0.46866(12) 0.84120(11) 0.0555(5) Uani 1 1 d . . .
O202 O 0.90761(14) 0.34617(13) 0.78328(10) 0.0558(6) Uani 1 1 d . . .
O203 O 1.01636(14) 0.48582(15) 0.82328(14) 0.0733(8) Uani 1 1 d . . .
O204 O 0.9515(2) 0.40348(17) 0.88528(12) 0.0815(8) Uani 1 1 d . . .
Cl3 Cl 0.77114(3) 0.69022(3) 0.33214(2) 0.02786(11) Uani 0.9382(10) 1 d PD A 1
O301 O 0.73789(15) 0.62191(12) 0.27658(9) 0.0501(5) Uani 0.9382(10) 1 d PD A 1
O302 O 0.75336(13) 0.76689(11) 0.33036(10) 0.0464(5) Uani 0.9382(10) 1 d PD A 1
O303 O 0.86093(13) 0.71451(19) 0.34524(13) 0.0713(8) Uani 0.9382(10) 1 d PD A 1
O304 O 0.72942(19) 0.65853(18) 0.37754(11) 0.0770(7) Uani 0.9382(10) 1 d PD A 1
Cl4 Cl 0.48674(9) 1.07585(9) 0.68856(8) 0.0754(4) Uani 0.6986(19) 1 d PD B 1
O401 O 0.4968(4) 1.1099(3) 0.6400(2) 0.1460(16) Uani 0.6986(19) 1 d PD B 1
O402 O 0.4448(4) 0.9810(3) 0.6706(3) 0.128(2) Uani 0.6986(19) 1 d PD B 1
O403 O 0.4404(3) 1.1139(4) 0.7278(3) 0.160(2) Uani 0.6986(19) 1 d PD B 1
O404 O 0.5728(3) 1.0943(4) 0.7149(3) 0.147(2) Uani 0.6986(19) 1 d PD B 1
Cl3X Cl 0.7545(3) 0.6307(4) 0.3367(2) 0.02786(11) Uani 0.0618(10) 1 d PD A 2
O311 O 0.6843(6) 0.6221(10) 0.2980(6) 0.0501(5) Uani 0.0618(10) 1 d PD A 2
O312 O 0.7735(11) 0.7009(7) 0.3920(5) 0.0464(5) Uani 0.0618(10) 1 d PD A 2
O313 O 0.8315(6) 0.6509(13) 0.3106(6) 0.0713(8) Uani 0.0618(10) 1 d PD A 2
O314 O 0.7386(13) 0.5479(6) 0.3484(7) 0.0770(7) Uani 0.0618(10) 1 d PD A 2
Cl4X Cl 0.4640(2) 1.0586(2) 0.65410(17) 0.0754(4) Uani 0.3014(19) 1 d PD B 2
O411 O 0.5141(8) 1.1262(6) 0.6308(5) 0.1460(16) Uani 0.3014(19) 1 d PD B 2
O412 O 0.4095(7) 0.9808(5) 0.6080(4) 0.128(2) Uani 0.3014(19) 1 d PD B 2
O413 O 0.4117(5) 1.0903(8) 0.6923(5) 0.160(2) Uani 0.3014(19) 1 d PD B 2
O414 O 0.5218(5) 1.0308(7) 0.6843(6) 0.147(2) Uani 0.3014(19) 1 d PD B 2
N550 N 1.1708(3) 0.78804(19) 0.91178(16) 0.1026(13) Uani 1 1 d DU C 2
C551 C 1.1696(2) 0.72805(16) 0.92272(15) 0.0581(8) Uani 1 1 d DU C 2
C552 C 1.1808(3) 0.6524(2) 0.9325(3) 0.1186(19) Uani 1 1 d DU C 2
H55A H 1.2283 0.6418 0.9128 0.178 Uiso 1 1 calc R C 2
H55B H 1.1281 0.6001 0.9161 0.178 Uiso 1 1 calc R C 2
H55C H 1.1936 0.6637 0.9752 0.178 Uiso 1 1 calc R C 2
N560 N 0.60560(12) 0.40763(13) 0.67383(9) 0.0371(4) Uani 1 1 d . D 2
C561 C 0.53946(14) 0.35808(15) 0.67105(10) 0.0345(5) Uani 1 1 d . D 2
C562 C 0.45390(18) 0.2941(2) 0.66844(18) 0.0668(11) Uani 1 1 d . D 2
H56A H 0.4550 0.2642 0.6980 0.100 Uiso 1 1 calc R D 2
H56B H 0.4356 0.2501 0.6287 0.100 Uiso 1 1 calc R D 2
H56C H 0.4137 0.3251 0.6769 0.100 Uiso 1 1 calc R D 2
N570 N 0.87852(17) 0.99853(14) 0.63054(12) 0.0520(6) Uani 1 1 d . E 2
C571 C 0.8947(2) 1.07257(14) 0.64068(13) 0.0705(8) Uani 1 1 d . E 2
C572 C 0.9368(3) 1.1685(2) 0.66065(18) 0.0670(10) Uani 1 1 d . E 2
H57A H 0.9353 1.1919 0.7032 0.101 Uiso 1 1 calc R E 2
H57B H 0.9070 1.1939 0.6390 0.101 Uiso 1 1 calc R E 2
H57C H 0.9964 1.1844 0.6532 0.101 Uiso 1 1 calc R E 2
N580 N 1.48890(15) 1.0041(2) 1.09945(12) 0.0577(7) Uani 1 1 d . F 2
C581 C 1.47360(13) 1.02438(16) 1.14688(11) 0.0367(5) Uani 1 1 d . F 2
C582 C 1.4544(2) 1.0522(3) 1.20613(14) 0.0691(9) Uani 1 1 d . F 2
H58A H 1.5048 1.1009 1.2314 0.104 Uiso 1 1 calc R F 2
H58B H 1.4389 1.0023 1.2218 0.104 Uiso 1 1 calc R F 2
H58C H 1.4063 1.0725 1.2056 0.104 Uiso 1 1 calc R F 2
N590 N 1.1908(2) 0.64946(19) 0.49880(14) 0.0652(8) Uani 1 1 d . G 2
C591 C 1.16648(19) 0.70611(19) 0.49788(12) 0.0481(7) Uani 1 1 d . G 2
C592 C 1.1382(2) 0.7720(3) 0.49776(14) 0.0620(9) Uani 1 1 d . G 2
H59D H 1.1709 0.8254 0.5308 0.093 Uiso 1 1 calc R G 2
H59E H 1.0773 0.7534 0.5022 0.093 Uiso 1 1 calc R G 2
H59F H 1.1459 0.7847 0.4602 0.093 Uiso 1 1 calc R G 2
N600 N 1.05187(13) 1.13670(13) 0.77716(9) 0.0384(4) Uani 1 1 d . H 2
C601 C 1.07306(15) 1.21174(16) 0.78998(11) 0.0384(5) Uani 1 1 d . H 2
C602 C 1.09888(19) 1.30834(18) 0.80681(14) 0.0488(7) Uani 1 1 d . H 2
H60A H 1.0600 1.3230 0.7836 0.073 Uiso 1 1 calc R H 2
H60B H 1.1576 1.3342 0.7989 0.073 Uiso 1 1 calc R H 2
H60C H 1.0963 1.3324 0.8492 0.073 Uiso 1 1 calc R H 2
N610 N 0.54041(12) 0.78926(15) 0.88501(9) 0.0395(5) Uani 1 1 d . I 2
C611 C 0.49177(13) 0.79860(13) 0.91621(9) 0.0298(4) Uani 1 1 d . I 2
C612 C 0.42991(15) 0.81086(15) 0.95618(11) 0.0378(5) Uani 1 1 d . I 2
H61A H 0.3870 0.8259 0.9372 0.057 Uiso 1 1 calc R I 2
H61B H 0.4596 0.8590 0.9929 0.057 Uiso 1 1 calc R I 2
H61C H 0.4015 0.7559 0.9654 0.057 Uiso 1 1 calc R I 2
N620 N 1.0049(3) 0.3321(2) 1.01622(18) 0.1121(16) Uani 1 1 d D J 2
C621 C 1.0463(3) 0.3914(2) 1.00367(16) 0.0928(16) Uani 1 1 d D J 2
C622 C 1.1092(3) 0.4644(3) 0.9917(2) 0.125(2) Uani 1 1 d D J 2
H62C H 1.1144 0.5199 1.0221 0.187 Uiso 1 1 calc R J 2
H62D H 1.0916 0.4662 0.9526 0.187 Uiso 1 1 calc R J 2
H62E H 1.1646 0.4570 0.9923 0.187 Uiso 1 1 calc R J 2
O700 O 1.24551(15) 0.92651(16) 0.63189(10) 0.0633(7) Uani 1 1 d . K 2

loop_
_atom_site_aniso_label
_atom_site_aniso_U_11
_atom_site_aniso_U_22
_atom_site_aniso_U_33
_atom_site_aniso_U_23
_atom_site_aniso_U_13
_atom_site_aniso_U_12
Ni1 0.01234(7) 0.01653(8) 0.01614(8) 0.00409(7) 0.00168(6) 0.00084(6)
Ni2 0.01209(7) 0.01257(7) 0.01383(8) 0.00286(6) 0.00157(6) 0.00270(6)
Ni3 0.01541(7) 0.01614(8) 0.01254(8) 0.00343(6) 0.00179(6) 0.00564(6)
Ni4 0.01210(7) 0.01478(7) 0.01327(7) 0.00378(6) 0.00230(6) 0.00466(6)
Ni5 0.01293(7) 0.01546(8) 0.01850(8) 0.00240(7) 0.00409(6) 0.00504(6)
Ni6 0.01190(7) 0.02043(9) 0.01770(8) 0.00295(7) 0.00329(6) 0.00372(7)
Ni7 0.01057(7) 0.01433(7) 0.01362(8) 0.00270(6) 0.00224(6) 0.00361(6)
Ni8 0.01388(7) 0.01522(7) 0.01540(8) 0.00550(6) 0.00190(6) 0.00500(6)
Ni9 0.01296(7) 0.01732(8) 0.01398(8) 0.00336(6) 0.00316(6) 0.00379(6)
O12 0.0164(4) 0.0152(4) 0.0170(5) 0.0041(4) 0.0024(4) 0.0029(4)
O13 0.0144(4) 0.0182(5) 0.0183(5) 0.0042(4) 0.0022(4) 0.0052(4)
O32 0.0173(4) 0.0172(5) 0.0153(4) 0.0047(4) 0.0033(4) 0.0041(4)
O33 0.0139(4) 0.0159(4) 0.0142(4) 0.0030(4) 0.0021(3) 0.0039(4)
O42 0.0145(4) 0.0196(5) 0.0154(4) 0.0044(4) 0.0029(4) 0.0058(4)
O52 0.0195(5) 0.0220(5) 0.0232(6) -0.0001(5) 0.0020(4) 0.0039(4)
O53 0.0172(5) 0.0191(5) 0.0255(6) 0.0040(4) 0.0064(4) 0.0047(4)
O62 0.0159(5) 0.0294(6) 0.0207(5) 0.0029(5) 0.0042(4) 0.0044(4)
O72 0.0116(4) 0.0160(4) 0.0150(4) 0.0035(4) 0.0014(3) 0.0037(3)
O73 0.0121(4) 0.0158(4) 0.0154(4) 0.0028(4) 0.0030(3) 0.0040(4)
O82 0.0248(5) 0.0245(5) 0.0276(6) 0.0094(5) 0.0056(5) 0.0132(4)
O83 0.0268(6) 0.0243(6) 0.0231(6) 0.0089(5) -0.0048(5) 0.0042(5)
O1 0.0204(5) 0.0258(6) 0.0211(5) 0.0016(5) 0.0068(4) -0.0007(5)
N2 0.0157(5) 0.0242(6) 0.0178(6) 0.0044(5) 0.0013(4) 0.0001(5)
C3 0.0297(8) 0.0261(8) 0.0225(7) 0.0073(6) 0.0059(6) -0.0049(7)
C4 0.0276(8) 0.0217(7) 0.0234(7) 0.0085(6) -0.0016(6) -0.0044(6)
N5 0.0480(10) 0.0201(7) 0.0256(7) 0.0089(6) 0.0006(7) -0.0075(7)
C6 0.0478(12) 0.0197(8) 0.0278(9) 0.0069(7) -0.0034(8) -0.0009(8)
C7 0.0298(8) 0.0196(7) 0.0231(7) 0.0049(6) -0.0026(6) 0.0029(6)
N8 0.0210(6) 0.0184(6) 0.0220(6) 0.0062(5) -0.0004(5) 0.0010(5)
C9 0.0815(19) 0.0301(10) 0.0360(11) 0.0154(9) 0.0112(12) -0.0129(12)
O11 0.0118(4) 0.0207(5) 0.0162(5) 0.0033(4) 0.0014(3) 0.0047(4)
N12 0.0130(5) 0.0145(5) 0.0173(5) 0.0019(4) 0.0014(4) 0.0037(4)
C13 0.0148(6) 0.0178(6) 0.0163(6) 0.0020(5) 0.0028(5) 0.0050(5)
C14 0.0137(5) 0.0168(6) 0.0188(6) 0.0013(5) 0.0009(5) 0.0050(5)
N15 0.0158(5) 0.0210(6) 0.0211(6) 0.0045(5) 0.0016(4) 0.0084(5)
C16 0.0146(6) 0.0269(7) 0.0281(8) 0.0057(6) 0.0039(6) 0.0086(6)
C17 0.0145(6) 0.0310(8) 0.0265(8) 0.0063(6) 0.0048(6) 0.0060(6)
N18 0.0126(5) 0.0241(6) 0.0195(6) 0.0053(5) 0.0020(4) 0.0033(5)
C19 0.0257(7) 0.0331(8) 0.0251(7) 0.0123(6) 0.0044(6) 0.0157(6)
O21 0.0145(4) 0.0132(4) 0.0145(4) 0.0015(4) 0.0017(3) 0.0030(4)
N22 0.0142(5) 0.0143(5) 0.0143(5) 0.0034(4) 0.0037(4) 0.0022(4)
C23 0.0188(6) 0.0164(6) 0.0182(6) 0.0062(5) 0.0025(5) 0.0047(5)
C24 0.0202(6) 0.0143(6) 0.0220(7) 0.0058(5) 0.0043(5) 0.0054(5)
N25 0.0299(7) 0.0152(6) 0.0341(8) 0.0071(5) 0.0002(6) 0.0084(5)
C26 0.0321(9) 0.0138(6) 0.0389(10) 0.0027(7) 0.0022(8) 0.0056(6)
C27 0.0237(7) 0.0147(6) 0.0272(8) 0.0010(6) 0.0032(6) 0.0029(6)
N28 0.0195(5) 0.0131(5) 0.0202(6) 0.0034(4) 0.0036(5) 0.0033(4)
C29 0.0557(13) 0.0269(9) 0.0542(13) 0.0144(9) -0.0128(11) 0.0180(9)
O31 0.0147(4) 0.0131(4) 0.0180(5) 0.0053(4) 0.0032(4) 0.0036(3)
N32 0.0139(5) 0.0155(5) 0.0143(5) 0.0049(4) 0.0006(4) 0.0041(4)
C33 0.0157(6) 0.0183(6) 0.0173(6) 0.0060(5) 0.0037(5) 0.0048(5)
C34 0.0164(6) 0.0198(6) 0.0170(6) 0.0081(5) 0.0010(5) 0.0017(5)
N35 0.0176(6) 0.0271(6) 0.0269(6) 0.0149(5) 0.0049(5) 0.0027(5)
C36 0.0282(8) 0.0256(7) 0.0387(9) 0.0204(7) 0.0039(7) 0.0039(7)
C37 0.0294(8) 0.0214(7) 0.0314(8) 0.0146(6) 0.0030(7) 0.0070(6)
N38 0.0215(6) 0.0171(5) 0.0195(6) 0.0086(5) 0.0022(5) 0.0043(5)
C39 0.0224(7) 0.0434(10) 0.0441(10) 0.0268(8) 0.0153(7) 0.0099(7)
O41 0.0265(5) 0.0253(5) 0.0141(5) 0.0059(4) 0.0048(4) 0.0141(4)
N42 0.0199(5) 0.0201(5) 0.0150(5) 0.0047(4) 0.0021(4) 0.0084(5)
C43 0.0331(8) 0.0231(7) 0.0215(7) 0.0067(6) 0.0041(6) 0.0157(6)
C44 0.0308(8) 0.0227(7) 0.0232(7) 0.0099(6) 0.0032(6) 0.0113(6)
N45 0.0488(9) 0.0338(7) 0.0324(8) 0.0193(6) 0.0080(7) 0.0220(7)
C46 0.0512(12) 0.0406(10) 0.0292(9) 0.0206(8) 0.0101(8) 0.0194(9)
C47 0.0381(9) 0.0351(9) 0.0212(7) 0.0157(6) 0.0075(7) 0.0116(8)
N48 0.0280(6) 0.0236(6) 0.0182(6) 0.0090(5) 0.0049(5) 0.0094(5)
C49 0.0705(15) 0.0432(10) 0.0535(13) 0.0279(9) 0.0080(11) 0.0369(10)
O51 0.0141(4) 0.0230(5) 0.0175(5) 0.0018(4) 0.0021(4) 0.0070(4)
N52 0.0146(5) 0.0194(5) 0.0151(5) 0.0048(4) 0.0024(4) 0.0058(4)
C53 0.0175(6) 0.0198(6) 0.0161(6) 0.0020(5) 0.0017(5) 0.0058(5)
C54 0.0168(6) 0.0183(6) 0.0159(6) 0.0041(5) 0.0008(5) 0.0050(5)
N55 0.0175(5) 0.0207(6) 0.0180(6) 0.0028(5) -0.0020(5) 0.0044(5)
C56 0.0186(6) 0.0287(8) 0.0240(7) 0.0071(6) -0.0001(6) 0.0081(6)
C57 0.0194(6) 0.0269(7) 0.0243(7) 0.0084(6) 0.0032(6) 0.0106(6)
N58 0.0173(5) 0.0211(6) 0.0169(5) 0.0043(5) 0.0016(4) 0.0067(5)
C59 0.0238(7) 0.0255(8) 0.0184(7) 0.0003(6) -0.0026(6) 0.0044(6)
O61 0.0097(4) 0.0169(4) 0.0165(4) 0.0046(4) 0.0016(3) 0.0046(3)
N62 0.0112(4) 0.0157(5) 0.0142(5) 0.0029(4) 0.0018(4) 0.0049(4)
C63 0.0142(5) 0.0166(6) 0.0172(6) 0.0054(5) 0.0031(5) 0.0041(5)
C64 0.0117(5) 0.0179(6) 0.0172(6) 0.0040(5) 0.0044(5) 0.0024(5)
N65 0.0142(5) 0.0206(6) 0.0267(6) 0.0071(5) 0.0082(5) 0.0017(5)
C66 0.0120(6) 0.0269(8) 0.0328(8) 0.0053(7) 0.0058(6) 0.0046(6)
C67 0.0134(6) 0.0256(7) 0.0238(7) 0.0036(6) 0.0022(5) 0.0067(5)
N68 0.0120(5) 0.0189(5) 0.0167(5) 0.0028(4) 0.0018(4) 0.0041(4)
C69 0.0242(7) 0.0300(8) 0.0423(9) 0.0211(7) 0.0147(7) 0.0048(7)
O71 0.0151(4) 0.0189(5) 0.0138(4) 0.0034(4) 0.0030(4) 0.0043(4)
N72 0.0142(5) 0.0199(5) 0.0152(5) 0.0045(4) 0.0037(4) 0.0044(4)
C73 0.0162(6) 0.0207(7) 0.0204(7) 0.0068(5) 0.0038(5) 0.0011(5)
C74 0.0178(6) 0.0231(7) 0.0213(7) 0.0103(5) 0.0053(5) 0.0040(5)
N75 0.0242(6) 0.0279(7) 0.0287(7) 0.0170(6) 0.0058(5) 0.0031(6)
C76 0.0358(9) 0.0368(9) 0.0268(8) 0.0186(7) 0.0103(7) 0.0111(8)
C77 0.0298(8) 0.0300(8) 0.0189(7) 0.0106(6) 0.0063(6) 0.0112(7)
N78 0.0205(6) 0.0248(6) 0.0165(5) 0.0065(5) 0.0052(5) 0.0061(5)
C79 0.0320(10) 0.0362(10) 0.0475(11) 0.0246(9) -0.0002(9) -0.0083(9)
O81 0.0170(4) 0.0209(5) 0.0204(5) 0.0068(4) 0.0065(4) 0.0064(4)
N82 0.0152(5) 0.0191(5) 0.0175(5) 0.0028(4) 0.0029(4) 0.0062(4)
C83 0.0185(6) 0.0240(7) 0.0190(7) 0.0036(5) 0.0059(5) 0.0086(5)
C84 0.0188(6) 0.0233(7) 0.0203(7) 0.0032(6) 0.0050(5) 0.0104(5)
N85 0.0272(6) 0.0297(7) 0.0283(7) 0.0103(6) 0.0103(5) 0.0185(5)
C86 0.0352(8) 0.0298(8) 0.0356(9) 0.0150(7) 0.0134(7) 0.0189(7)
C87 0.0283(7) 0.0268(7) 0.0313(8) 0.0121(6) 0.0108(6) 0.0139(6)
N88 0.0190(5) 0.0209(6) 0.0238(6) 0.0045(5) 0.0071(5) 0.0086(5)
C89 0.0333(8) 0.0430(9) 0.0418(10) 0.0173(8) 0.0198(7) 0.0269(7)
O91 0.0096(4) 0.0186(5) 0.0208(5) 0.0032(4) 0.0020(4) 0.0050(4)
N92 0.0109(5) 0.0205(6) 0.0192(6) 0.0022(5) 0.0022(4) 0.0058(4)
C93 0.0158(6) 0.0214(7) 0.0311(8) 0.0052(6) 0.0022(6) 0.0067(5)
C94 0.0154(6) 0.0269(7) 0.0301(8) 0.0041(6) 0.0021(6) 0.0112(6)
N95 0.0172(6) 0.0308(7) 0.0493(10) 0.0055(7) 0.0008(6) 0.0129(6)
C96 0.0149(6) 0.0380(10) 0.0441(11) -0.0017(9) -0.0019(7) 0.0112(7)
C97 0.0124(6) 0.0323(9) 0.0325(9) -0.0014(7) 0.0017(6) 0.0075(6)
N98 0.0125(5) 0.0264(7) 0.0256(7) 0.0015(5) 0.0024(5) 0.0067(5)
C99 0.0252(9) 0.0362(10) 0.113(2) 0.0268(13) -0.0004(12) 0.0161(8)
Cl1 0.02953(19) 0.02317(17) 0.0448(2) 0.01486(16) 0.01447(17) 0.00996(15)
O101 0.0366(7) 0.0286(6) 0.0417(8) 0.0134(6) 0.0088(6) 0.0156(5)
O102 0.0611(10) 0.0414(8) 0.0420(8) 0.0231(6) 0.0157(7) 0.0251(7)
O103 0.1556(19) 0.0567(10) 0.0440(10) 0.0205(8) 0.0461(11) 0.0669(11)
O104 0.0269(8) 0.0576(11) 0.227(3) 0.0795(15) 0.0152(13) 0.0091(8)
Cl2 0.0418(3) 0.0292(2) 0.0594(3) 0.0159(2) 0.0027(2) 0.01655(19)
O201 0.0427(8) 0.0387(8) 0.0994(15) 0.0328(9) 0.0177(9) 0.0226(7)
O202 0.0621(12) 0.0355(9) 0.0646(13) 0.0115(8) 0.0054(10) 0.0157(8)
O203 0.0404(10) 0.0441(10) 0.130(2) 0.0214(12) 0.0160(12) 0.0144(8)
O204 0.1260(19) 0.0745(13) 0.0657(14) 0.0253(11) -0.0044(14) 0.0620(14)
Cl3 0.02715(19) 0.0320(2) 0.0272(2) 0.01039(17) 0.00348(16) 0.01351(17)
O301 0.0684(13) 0.0309(8) 0.0408(10) 0.0030(7) -0.0047(9) 0.0139(9)
O302 0.0503(10) 0.0277(7) 0.0594(12) 0.0110(8) -0.0037(9) 0.0154(7)
O303 0.0353(9) 0.0961(17) 0.0855(17) 0.0288(14) -0.0081(10) 0.0294(11)
O304 0.1106(18) 0.0855(14) 0.0693(12) 0.0508(11) 0.0558(12) 0.0524(13)
Cl4 0.0613(6) 0.0722(6) 0.1025(10) 0.0447(7) 0.0240(6) 0.0214(5)
O401 0.213(4) 0.161(3) 0.163(3) 0.128(3) 0.121(3) 0.117(3)
O402 0.111(4) 0.082(3) 0.176(5) 0.054(3) -0.005(3) 0.009(3)
O403 0.184(3) 0.202(5) 0.158(5) 0.084(4) 0.122(3) 0.118(3)
O404 0.101(4) 0.121(4) 0.232(6) 0.093(4) -0.026(4) 0.031(3)
Cl3X 0.02715(19) 0.0320(2) 0.0272(2) 0.01039(17) 0.00348(16) 0.01351(17)
O311 0.0684(13) 0.0309(8) 0.0408(10) 0.0030(7) -0.0047(9) 0.0139(9)
O312 0.0503(10) 0.0277(7) 0.0594(12) 0.0110(8) -0.0037(9) 0.0154(7)
O313 0.0353(9) 0.0961(17) 0.0855(17) 0.0288(14) -0.0081(10) 0.0294(11)
O314 0.1106(18) 0.0855(14) 0.0693(12) 0.0508(11) 0.0558(12) 0.0524(13)
Cl4X 0.0613(6) 0.0722(6) 0.1025(10) 0.0447(7) 0.0240(6) 0.0214(5)
O411 0.213(4) 0.161(3) 0.163(3) 0.128(3) 0.121(3) 0.117(3)
O412 0.111(4) 0.082(3) 0.176(5) 0.054(3) -0.005(3) 0.009(3)
O413 0.184(3) 0.202(5) 0.158(5) 0.084(4) 0.122(3) 0.118(3)
O414 0.101(4) 0.121(4) 0.232(6) 0.093(4) -0.026(4) 0.031(3)
N550 0.164(3) 0.0624(17) 0.073(2) 0.0082(15) -0.036(2) 0.048(2)
C551 0.0724(18) 0.0395(12) 0.0635(17) 0.0137(12) -0.0037(14) 0.0253(12)
C552 0.105(3) 0.075(2) 0.179(4) 0.034(3) -0.032(3) 0.046(2)
N560 0.0300(8) 0.0398(9) 0.0385(9) 0.0150(8) 0.0010(7) 0.0074(7)
C561 0.0273(8) 0.0350(9) 0.0388(10) 0.0110(8) -0.0003(8) 0.0096(8)
C562 0.0306(11) 0.0569(17) 0.084(2) 0.0016(16) 0.0119(13) -0.0024(12)
N570 0.0546(13) 0.0325(9) 0.0680(14) 0.0220(9) 0.0092(11) 0.0102(9)
C571 0.126(2) 0.0200(8) 0.0749(14) 0.0245(8) 0.0779(13) 0.0246(11)
C572 0.074(2) 0.0396(13) 0.084(2) 0.0283(14) -0.0018(17) 0.0106(14)
N580 0.0400(9) 0.0891(17) 0.0521(13) 0.0172(12) 0.0092(9) 0.0376(11)
C581 0.0236(7) 0.0462(11) 0.0469(12) 0.0160(9) 0.0073(8) 0.0198(8)
C582 0.0808(16) 0.117(2) 0.0469(14) 0.0353(14) 0.0306(12) 0.0717(16)
N590 0.0728(16) 0.0524(14) 0.0627(16) 0.0039(12) 0.0170(13) 0.0250(13)
C591 0.0514(13) 0.0452(13) 0.0380(12) 0.0063(10) 0.0117(10) 0.0116(11)
C592 0.0616(15) 0.090(2) 0.0459(14) 0.0240(14) 0.0192(12) 0.0397(15)
N600 0.0401(9) 0.0352(8) 0.0449(10) 0.0225(7) 0.0055(8) 0.0119(7)
C601 0.0396(10) 0.0404(10) 0.0443(11) 0.0229(9) 0.0147(8) 0.0173(8)
C602 0.0515(13) 0.0388(11) 0.0568(15) 0.0155(11) 0.0088(12) 0.0172(10)
N610 0.0268(8) 0.0502(11) 0.0346(9) 0.0136(8) 0.0086(7) 0.0052(8)
C611 0.0260(8) 0.0285(8) 0.0301(8) 0.0106(7) 0.0053(7) 0.0032(7)
C612 0.0382(10) 0.0292(9) 0.0439(11) 0.0088(8) 0.0192(8) 0.0112(8)
N620 0.166(4) 0.077(2) 0.086(3) 0.016(2) -0.013(3) 0.046(3)
C621 0.187(5) 0.0507(16) 0.0455(16) 0.0184(13) 0.020(2) 0.047(2)
C622 0.086(3) 0.233(6) 0.085(3) 0.080(3) 0.019(2) 0.069(3)
O700 0.0626(12) 0.0669(13) 0.0494(11) 0.0196(10) 0.0167(9) 0.0090(11)

loop_
_atom_type_symbol
_atom_type_description
_atom_type_scat_dispersion_real
_atom_type_scat_dispersion_imag
_atom_type_scat_source
C C 0.0033 0.0016 'International Tables Vol C Tables 4.2.6.8 and 6.1.1.4'
H H 0.0000 0.0000 'International Tables Vol C Tables 4.2.6.8 and 6.1.1.4'
N N 0.0061 0.0033 'International Tables Vol C Tables 4.2.6.8 and 6.1.1.4'
O O 0.0106 0.0060 'International Tables Vol C Tables 4.2.6.8 and 6.1.1.4'
Cl Cl 0.1484 0.1585 'International Tables Vol C Tables 4.2.6.8 and 6.1.1.4'
Ni Ni 0.3393 1.1124 'International Tables Vol C Tables 4.2.6.8 and 6.1.1.4'

loop_
_geom_angle_atom_site_label_1
_geom_angle_atom_site_label_2
_geom_angle_atom_site_label_3
_geom_angle
_geom_angle_site_symmetry_1
_geom_angle_site_symmetry_3
_geom_angle_publ_flag
O13 Ni1 N18 94.84(6) . . ?
O13 Ni1 N12 89.59(5) . . ?
N18 Ni1 N12 80.22(6) . . ?
O13 Ni1 N2 89.27(6) . . ?
N18 Ni1 N2 101.14(6) . . ?
N12 Ni1 N2 178.29(5) . . ?
O13 Ni1 N8 167.92(6) . . ?
N18 Ni1 N8 92.44(6) . . ?
N12 Ni1 N8 101.16(6) . . ?
N2 Ni1 N8 79.85(6) . . ?
O13 Ni1 O12 84.57(5) . . ?
N18 Ni1 O12 171.37(5) . . ?
N12 Ni1 O12 91.16(5) . . ?
N2 Ni1 O12 87.47(5) . . ?
N8 Ni1 O12 89.66(6) . . ?
O11 Ni2 O72 90.42(5) . . ?
O11 Ni2 O31 89.25(5) . . ?
O72 Ni2 O31 94.56(5) . . ?
O11 Ni2 N22 176.87(5) . . ?
O72 Ni2 N22 90.71(5) . . ?
O31 Ni2 N22 87.75(5) . . ?
O11 Ni2 N28 100.86(5) . . ?
O72 Ni2 N28 167.51(5) . . ?
O31 Ni2 N28 90.96(5) . . ?
N22 Ni2 N28 78.30(5) . . ?
O11 Ni2 O12 95.42(5) . . ?
O72 Ni2 O12 87.05(5) . . ?
O31 Ni2 O12 175.05(5) . . ?
N22 Ni2 O12 87.55(5) . . ?
N28 Ni2 O12 86.57(5) . . ?
O33 Ni3 N42 88.55(5) . . ?
O33 Ni3 N52 92.88(5) . . ?
N42 Ni3 N52 178.02(6) . . ?
O33 Ni3 N48 167.58(5) . . ?
N42 Ni3 N48 79.57(6) . . ?
N52 Ni3 N48 98.91(6) . . ?
O33 Ni3 N58 98.87(5) . . ?
N42 Ni3 N58 101.18(6) . . ?
N52 Ni3 N58 79.97(5) . . ?
N48 Ni3 N58 87.09(6) . . ?
O33 Ni3 O32 85.14(5) . . ?
N42 Ni3 O32 90.41(5) . . ?
N52 Ni3 O32 88.34(5) . . ?
N48 Ni3 O32 91.28(5) . . ?
N58 Ni3 O32 167.79(5) . . ?
O33 Ni4 O41 93.04(5) . . ?
O33 Ni4 N68 97.34(5) . . ?
O41 Ni4 N68 97.85(6) . . ?
O33 Ni4 O42 174.10(5) . . ?
O41 Ni4 O42 82.63(5) . . ?
N68 Ni4 O42 87.27(5) . . ?
O33 Ni4 N62 90.90(5) . . ?
O41 Ni4 N62 175.10(5) . . ?
N68 Ni4 N62 78.74(5) . . ?
O42 Ni4 N62 93.64(5) . . ?
O33 Ni4 O21 85.38(4) . . ?
O41 Ni4 O21 97.60(5) . . ?
N68 Ni4 O21 164.14(6) . . ?
O42 Ni4 O21 91.19(4) . . ?
N62 Ni4 O21 85.61(5) . . ?
O73 Ni5 N88 168.13(5) . . ?
O73 Ni5 N82 90.82(5) . . ?
N88 Ni5 N82 79.42(6) . . ?
O73 Ni5 O53 97.16(5) . . ?
N88 Ni5 O53 92.55(6) . . ?
N82 Ni5 O53 171.97(6) . . ?
O73 Ni5 O52 87.06(5) . . ?
N88 Ni5 O52 99.59(6) . . ?
N82 Ni5 O52 90.19(5) . . ?
O53 Ni5 O52 91.13(5) . . ?
O73 Ni5 O91 79.87(5) . . ?
N88 Ni5 O91 94.37(5) . . ?
N82 Ni5 O91 96.16(5) . . ?
O53 Ni5 O91 84.39(5) . . ?
O52 Ni5 O91 165.52(5) . . ?
O13 Ni6 O1 93.44(5) . . ?
O13 Ni6 N98 93.09(6) . . ?
O1 Ni6 N98 98.98(6) . . ?
O13 Ni6 N92 91.21(5) . . ?
O1 Ni6 N92 175.04(5) . . ?
N98 Ni6 N92 79.04(6) . . ?
O13 Ni6 O62 176.07(6) . . ?
O1 Ni6 O62 84.56(5) . . ?
N98 Ni6 O62 90.57(6) . . ?
N92 Ni6 O62 90.89(5) . . ?
O13 Ni6 O71 85.59(5) . . ?
O1 Ni6 O71 96.24(5) . . ?
N98 Ni6 O71 164.77(5) . . ?
N92 Ni6 O71 85.82(5) . . ?
O62 Ni6 O71 91.25(5) . . ?
O72 Ni7 O73 176.63(5) . . ?
O72 Ni7 O91 97.29(5) . . ?
O73 Ni7 O91 80.54(5) . . ?
O72 Ni7 O61 80.76(4) . . ?
O73 Ni7 O61 96.51(4) . . ?
O91 Ni7 O61 86.89(5) . . ?
O72 Ni7 O21 94.33(5) . . ?
O73 Ni7 O21 87.62(5) . . ?
O91 Ni7 O21 167.28(4) . . ?
O61 Ni7 O21 89.91(5) . . ?
O72 Ni7 O71 87.97(4) . . ?
O73 Ni7 O71 94.58(4) . . ?
O91 Ni7 O71 90.24(5) . . ?
O61 Ni7 O71 167.92(4) . . ?
O21 Ni7 O71 95.32(5) . . ?
O72 Ni8 N32 90.95(5) . . ?
O72 Ni8 O82 92.08(5) . . ?
N32 Ni8 O82 175.28(6) . . ?
O72 Ni8 N38 168.30(6) . . ?
N32 Ni8 N38 79.65(6) . . ?
O82 Ni8 N38 97.76(6) . . ?
O72 Ni8 O83 91.81(5) . . ?
N32 Ni8 O83 85.34(6) . . ?
O82 Ni8 O83 90.95(6) . . ?
N38 Ni8 O83 94.32(5) . . ?
O72 Ni8 O61 79.76(4) . . ?
N32 Ni8 O61 97.23(5) . . ?
O82 Ni8 O61 86.87(5) . . ?
N38 Ni8 O61 94.42(5) . . ?
O83 Ni8 O61 171.20(5) . . ?
O51 Ni9 O73 90.87(5) . . ?
O51 Ni9 O81 91.10(5) . . ?
O73 Ni9 O81 95.53(5) . . ?
O51 Ni9 N78 99.33(5) . . ?
O73 Ni9 N78 169.09(5) . . ?
O81 Ni9 N78 88.21(6) . . ?
O51 Ni9 N72 178.09(6) . . ?
O73 Ni9 N72 91.05(5) . . ?
O81 Ni9 N72 88.68(5) . . ?
N78 Ni9 N72 78.76(6) . . ?
O51 Ni9 O32 93.85(5) . . ?
O73 Ni9 O32 85.97(5) . . ?
O81 Ni9 O32 174.81(4) . . ?
N78 Ni9 O32 89.45(6) . . ?
N72 Ni9 O32 86.32(5) . . ?
Ni1 O12 Ni2 108.44(5) . . ?
Ni6 O13 Ni1 115.45(6) . . ?
Ni3 O32 Ni9 110.54(5) . . ?
Ni4 O33 Ni3 114.42(6) . . ?
Ni7 O72 Ni8 102.62(4) . . ?
Ni7 O72 Ni2 113.65(6) . . ?
Ni8 O72 Ni2 112.63(5) . . ?
Ni7 O73 Ni5 102.10(6) . . ?
Ni7 O73 Ni9 113.60(5) . . ?
Ni5 O73 Ni9 112.40(5) . . ?
N2 O1 Ni6 114.53(10) . . ?
C3 N2 O1 119.35(15) . . ?
C3 N2 Ni1 115.71(13) . . ?
O1 N2 Ni1 124.89(11) . . ?
N2 C3 C4 112.83(17) . . ?
N8 C4 N5 110.45(18) . . ?
N8 C4 C3 121.27(16) . . ?
N5 C4 C3 128.24(18) . . ?
C4 N5 C6 107.31(17) . . ?
C4 N5 C9 126.7(2) . . ?
C6 N5 C9 125.95(19) . . ?
C7 C6 N5 106.10(18) . . ?
C6 C7 N8 109.39(18) . . ?
C4 N8 C7 106.75(16) . . ?
C4 N8 Ni1 109.96(13) . . ?
C7 N8 Ni1 143.05(13) . . ?
N12 O11 Ni2 116.20(9) . . ?
C13 N12 O11 117.89(14) . . ?
C13 N12 Ni1 115.42(11) . . ?
O11 N12 Ni1 126.13(10) . . ?
N12 C13 C14 113.58(15) . . ?
N18 C14 N15 111.06(14) . . ?
N18 C14 C13 120.15(15) . . ?
N15 C14 C13 128.72(16) . . ?
C14 N15 C16 106.98(15) . . ?
C14 N15 C19 127.66(15) . . ?
C16 N15 C19 124.92(16) . . ?
C17 C16 N15 106.50(16) . . ?
C16 C17 N18 109.65(16) . . ?
C14 N18 C17 105.82(15) . . ?
C14 N18 Ni1 110.33(11) . . ?
C17 N18 Ni1 142.99(13) . . ?
N22 O21 Ni7 109.80(9) . . ?
N22 O21 Ni4 115.64(9) . . ?
Ni7 O21 Ni4 114.60(5) . . ?
C23 N22 O21 117.98(13) . . ?
C23 N22 Ni2 117.13(10) . . ?
O21 N22 Ni2 124.21(11) . . ?
N22 C23 C24 112.84(15) . . ?
N28 C24 N25 111.24(14) . . ?
N28 C24 C23 120.82(16) . . ?
N25 C24 C23 127.92(17) . . ?
C24 N25 C26 107.34(17) . . ?
C24 N25 C29 126.35(16) . . ?
C26 N25 C29 126.27(18) . . ?
C27 C26 N25 106.25(16) . . ?
C26 C27 N28 109.49(16) . . ?
C24 N28 C27 105.69(16) . . ?
C24 N28 Ni2 110.49(10) . . ?
C27 N28 Ni2 143.80(13) . . ?
N32 O31 Ni2 113.88(9) . . ?
C33 N32 O31 118.35(14) . . ?
C33 N32 Ni8 116.52(12) . . ?
O31 N32 Ni8 125.13(10) . . ?
N32 C33 C34 112.74(15) . . ?
N38 C34 N35 111.22(16) . . ?
N38 C34 C33 120.96(14) . . ?
N35 C34 C33 127.78(17) . . ?
C34 N35 C36 106.74(16) . . ?
C34 N35 C39 127.04(17) . . ?
C36 N35 C39 126.22(16) . . ?
C37 C36 N35 106.66(16) . . ?
C36 C37 N38 109.35(18) . . ?
C34 N38 C37 106.03(15) . . ?
C34 N38 Ni8 110.06(11) . . ?
C37 N38 Ni8 143.74(14) . . ?
N42 O41 Ni4 115.56(10) . . ?
C43 N42 O41 118.81(15) . . ?
C43 N42 Ni3 116.05(12) . . ?
O41 N42 Ni3 125.08(12) . . ?
N42 C43 C44 113.04(17) . . ?
N48 C44 N45 111.10(17) . . ?
N48 C44 C43 121.14(18) . . ?
N45 C44 C43 127.76(19) . . ?
C44 N45 C46 106.86(19) . . ?
C44 N45 C49 126.5(2) . . ?
C46 N45 C49 126.7(2) . . ?
C47 C46 N45 106.47(19) . . ?
C46 C47 N48 109.70(19) . . ?
C44 N48 C47 105.87(18) . . ?
C44 N48 Ni3 109.37(12) . . ?
C47 N48 Ni3 143.09(14) . . ?
N52 O51 Ni9 116.04(9) . . ?
C53 N52 O51 116.93(14) . . ?
C53 N52 Ni3 114.98(12) . . ?
O51 N52 Ni3 127.87(9) . . ?
N52 C53 C54 113.53(15) . . ?
N58 C54 N55 111.00(15) . . ?
N58 C54 C53 121.91(14) . . ?
N55 C54 C53 127.08(15) . . ?
C54 N55 C56 107.13(14) . . ?
C54 N55 C59 124.77(15) . . ?
C56 N55 C59 128.10(14) . . ?
C57 C56 N55 106.41(15) . . ?
C56 C57 N58 109.50(16) . . ?
C54 N58 C57 105.95(13) . . ?
C54 N58 Ni3 107.74(10) . . ?
C57 N58 Ni3 142.56(12) . . ?
N62 O61 Ni7 115.56(9) . . ?
N62 O61 Ni8 118.29(8) . . ?
Ni7 O61 Ni8 94.73(4) . . ?
C63 N62 O61 116.47(14) . . ?
C63 N62 Ni4 115.23(11) . . ?
O61 N62 Ni4 128.10(9) . . ?
N62 C63 C64 113.70(16) . . ?
N68 C64 N65 111.09(15) . . ?
N68 C64 C63 121.16(13) . . ?
N65 C64 C63 127.72(17) . . ?
C64 N65 C66 106.88(16) . . ?
C64 N65 C69 127.00(17) . . ?
C66 N65 C69 126.09(15) . . ?
C67 C66 N65 106.95(14) . . ?
C66 C67 N68 108.80(17) . . ?
C64 N68 C67 106.27(14) . . ?
C64 N68 Ni4 111.11(10) . . ?
C67 N68 Ni4 142.60(14) . . ?
N72 O71 Ni7 110.51(8) . . ?
N72 O71 Ni6 116.02(9) . . ?
Ni7 O71 Ni6 112.59(6) . . ?
C73 N72 O71 118.73(13) . . ?
C73 N72 Ni9 116.69(11) . . ?
O71 N72 Ni9 124.33(10) . . ?
N72 C73 C74 112.91(14) . . ?
N78 C74 N75 111.09(15) . . ?
N78 C74 C73 121.04(15) . . ?
N75 C74 C73 127.81(15) . . ?
C74 N75 C76 106.87(15) . . ?
C74 N75 C79 126.01(17) . . ?
C76 N75 C79 127.09(18) . . ?
C77 C76 N75 106.79(17) . . ?
N78 C77 C76 109.07(16) . . ?
C74 N78 C77 106.18(15) . . ?
C74 N78 Ni9 110.57(12) . . ?
C77 N78 Ni9 143.23(12) . . ?
N82 O81 Ni9 113.04(9) . . ?
C83 N82 O81 118.17(14) . . ?
C83 N82 Ni5 116.26(13) . . ?
O81 N82 Ni5 125.54(11) . . ?
N82 C83 C84 112.93(15) . . ?
N88 C84 N85 110.88(17) . . ?
N88 C84 C83 120.63(17) . . ?
N85 C84 C83 128.29(16) . . ?
C84 N85 C86 106.94(16) . . ?
C84 N85 C89 127.04(18) . . ?
C86 N85 C89 125.86(18) . . ?
C87 C86 N85 106.94(19) . . ?
N88 C87 C86 108.72(17) . . ?
C84 N88 C87 106.52(16) . . ?
C84 N88 Ni5 110.70(13) . . ?
C87 N88 Ni5 142.09(13) . . ?
N92 O91 Ni7 115.85(9) . . ?
N92 O91 Ni5 121.50(9) . . ?
Ni7 O91 Ni5 94.82(5) . . ?
C93 N92 O91 116.39(14) . . ?
C93 N92 Ni6 115.26(11) . . ?
O91 N92 Ni6 127.92(11) . . ?
N92 C93 C94 113.92(16) . . ?
N98 C94 N95 111.09(15) . . ?
N98 C94 C93 121.12(18) . . ?
N95 C94 C93 127.35(18) . . ?
C94 N95 C96 106.76(19) . . ?
C94 N95 C99 126.68(17) . . ?
C96 N95 C99 126.35(19) . . ?
C97 C96 N95 106.57(18) . . ?
C96 C97 N98 109.59(17) . . ?
C94 N98 C97 105.99(17) . . ?
C94 N98 Ni6 110.51(11) . . ?
C97 N98 Ni6 143.36(14) . . ?
O103 Cl1 O104 111.35(19) . . ?
O103 Cl1 O102 108.45(12) . . ?
O104 Cl1 O102 109.08(17) . . ?
O103 Cl1 O101 108.73(13) . . ?
O104 Cl1 O101 109.02(12) . . ?
O102 Cl1 O101 110.21(11) . . ?
O204 Cl2 O203 111.33(18) . . ?
O204 Cl2 O201 109.03(17) . . ?
O203 Cl2 O201 108.87(13) . . ?
O204 Cl2 O202 108.44(15) . . ?
O203 Cl2 O202 108.91(15) . . ?
O201 Cl2 O202 110.26(14) . . ?
O303 Cl3 O301 111.09(16) . . ?
O303 Cl3 O304 109.66(18) . . ?
O301 Cl3 O304 108.55(14) . . ?
O303 Cl3 O302 109.02(15) . . ?
O301 Cl3 O302 109.36(13) . . ?
O304 Cl3 O302 109.13(15) . . ?
O403 Cl4 O401 110.6(4) . . ?
O403 Cl4 O402 108.5(4) . . ?
O401 Cl4 O402 113.1(4) . . ?
O403 Cl4 O404 113.4(4) . . ?
O401 Cl4 O404 105.7(4) . . ?
O402 Cl4 O404 105.4(3) . . ?
O311 Cl3X O313 110.9(8) . . ?
O311 Cl3X O312 114.4(9) . . ?
O313 Cl3X O312 104.8(8) . . ?
O311 Cl3X O314 109.4(8) . . ?
O313 Cl3X O314 108.0(9) . . ?
O312 Cl3X O314 109.1(8) . . ?
O413 Cl4X O412 107.9(6) . . ?
O413 Cl4X O411 110.0(7) . . ?
O412 Cl4X O411 111.8(6) . . ?
O413 Cl4X O414 111.9(7) . . ?
O412 Cl4X O414 106.3(6) . . ?
O411 Cl4X O414 108.8(7) . . ?
N550 C551 C552 170.6(5) . . ?
N560 C561 C562 179.1(3) . . ?
N570 C571 C572 164.8(4) . . ?
N580 C581 C582 178.3(3) . . ?
N590 C591 C592 179.1(3) . . ?
N600 C601 C602 179.0(3) . . ?
N610 C611 C612 179.8(3) . . ?
N620 C621 C622 171.4(6) . . ?

loop_
_geom_bond_atom_site_label_1
_geom_bond_atom_site_label_2
_geom_bond_distance
_geom_bond_site_symmetry_2
_geom_bond_publ_flag
Ni1 O13 2.0095(12) . ?
Ni1 N18 2.0478(15) . ?
Ni1 N12 2.0542(14) . ?
Ni1 N2 2.0612(15) . ?
Ni1 N8 2.0633(15) . ?
Ni1 O12 2.1282(12) . ?
Ni2 O11 2.0188(12) . ?
Ni2 O72 2.0330(12) . ?
Ni2 O31 2.0553(11) . ?
Ni2 N22 2.0824(14) . ?
Ni2 N28 2.0925(15) . ?
Ni2 O12 2.1366(12) . ?
Ni3 O33 2.0246(12) . ?
Ni3 N42 2.0681(15) . ?
Ni3 N52 2.0738(14) . ?
Ni3 N48 2.0813(17) . ?
Ni3 N58 2.0925(13) . ?
Ni3 O32 2.1190(11) . ?
Ni4 O33 2.0214(11) . ?
Ni4 O41 2.0247(14) . ?
Ni4 N68 2.0722(13) . ?
Ni4 O42 2.0998(11) . ?
Ni4 N62 2.1178(15) . ?
Ni4 O21 2.1487(11) . ?
Ni5 O73 2.0113(13) . ?
Ni5 N88 2.0507(16) . ?
Ni5 N82 2.0666(14) . ?
Ni5 O53 2.0742(13) . ?
Ni5 O52 2.1103(13) . ?
Ni5 O91 2.1307(11) . ?
Ni6 O13 1.9886(12) . ?
Ni6 O1 2.0553(13) . ?
Ni6 N98 2.0795(17) . ?
Ni6 N92 2.1016(14) . ?
Ni6 O62 2.1063(13) . ?
Ni6 O71 2.1966(13) . ?
Ni7 O72 1.9950(11) . ?
Ni7 O73 2.0038(11) . ?
Ni7 O91 2.1104(13) . ?
Ni7 O61 2.1164(11) . ?
Ni7 O21 2.1301(13) . ?
Ni7 O71 2.1307(11) . ?
Ni8 O72 2.0156(12) . ?
Ni8 N32 2.0502(14) . ?
Ni8 O82 2.0565(14) . ?
Ni8 N38 2.0693(14) . ?
Ni8 O83 2.0972(13) . ?
Ni8 O61 2.1387(11) . ?
Ni9 O51 2.0221(11) . ?
Ni9 O73 2.0343(12) . ?
Ni9 O81 2.0481(13) . ?
Ni9 N78 2.0786(15) . ?
Ni9 N72 2.0839(13) . ?
Ni9 O32 2.1604(13) . ?
O1 N2 1.333(2) . ?
N2 C3 1.300(2) . ?
C3 C4 1.453(3) . ?
C4 N8 1.325(2) . ?
C4 N5 1.356(2) . ?
N5 C6 1.379(3) . ?
N5 C9 1.460(3) . ?
C6 C7 1.365(3) . ?
C7 N8 1.368(2) . ?
O11 N12 1.3472(17) . ?
N12 C13 1.292(2) . ?
C13 C14 1.456(2) . ?
C14 N18 1.334(2) . ?
C14 N15 1.350(2) . ?
N15 C16 1.383(2) . ?
N15 C19 1.456(3) . ?
C16 C17 1.357(3) . ?
C17 N18 1.377(2) . ?
O21 N22 1.3716(16) . ?
N22 C23 1.281(2) . ?
C23 C24 1.454(2) . ?
C24 N28 1.334(2) . ?
C24 N25 1.348(2) . ?
N25 C26 1.373(2) . ?
N25 C29 1.470(3) . ?
C26 C27 1.370(3) . ?
C27 N28 1.374(2) . ?
O31 N32 1.3456(18) . ?
N32 C33 1.297(2) . ?
C33 C34 1.451(2) . ?
C34 N38 1.331(2) . ?
C34 N35 1.353(2) . ?
N35 C36 1.381(3) . ?
N35 C39 1.459(3) . ?
C36 C37 1.364(3) . ?
C37 N38 1.374(2) . ?
O41 N42 1.3277(18) . ?
N42 C43 1.292(3) . ?
C43 C44 1.457(3) . ?
C44 N48 1.332(3) . ?
C44 N45 1.346(3) . ?
N45 C46 1.383(3) . ?
N45 C49 1.467(3) . ?
C46 C47 1.354(4) . ?
C47 N48 1.372(2) . ?
O51 N52 1.3458(18) . ?
N52 C53 1.2913(19) . ?
C53 C54 1.450(2) . ?
C54 N58 1.330(2) . ?
C54 N55 1.353(2) . ?
N55 C56 1.380(2) . ?
N55 C59 1.465(2) . ?
C56 C57 1.361(2) . ?
C57 N58 1.379(2) . ?
O61 N62 1.3636(17) . ?
N62 C63 1.2893(19) . ?
C63 C64 1.451(2) . ?
C64 N68 1.330(2) . ?
C64 N65 1.3524(19) . ?
N65 C66 1.370(3) . ?
N65 C69 1.461(3) . ?
C66 C67 1.370(3) . ?
C67 N68 1.373(2) . ?
O71 N72 1.3667(18) . ?
N72 C73 1.287(2) . ?
C73 C74 1.452(2) . ?
C74 N78 1.334(2) . ?
C74 N75 1.350(2) . ?
N75 C76 1.373(3) . ?
N75 C79 1.468(3) . ?
C76 C77 1.369(3) . ?
C77 N78 1.368(2) . ?
O81 N82 1.347(2) . ?
N82 C83 1.289(2) . ?
C83 C84 1.446(3) . ?
C84 N88 1.337(2) . ?
C84 N85 1.347(3) . ?
N85 C86 1.373(3) . ?
N85 C89 1.470(3) . ?
C86 C87 1.372(3) . ?
C87 N88 1.365(3) . ?
O91 N92 1.3684(16) . ?
N92 C93 1.288(3) . ?
C93 C94 1.452(2) . ?
C94 N98 1.327(2) . ?
C94 N95 1.356(3) . ?
N95 C96 1.379(2) . ?
N95 C99 1.460(3) . ?
C96 C97 1.358(4) . ?
C97 N98 1.375(2) . ?
Cl1 O103 1.422(2) . ?
Cl1 O104 1.427(2) . ?
Cl1 O102 1.4321(18) . ?
Cl1 O101 1.4364(17) . ?
Cl2 O204 1.424(3) . ?
Cl2 O203 1.428(2) . ?
Cl2 O201 1.442(2) . ?
Cl2 O202 1.444(2) . ?
Cl3 O303 1.418(2) . ?
Cl3 O301 1.4229(18) . ?
Cl3 O304 1.438(2) . ?
Cl3 O302 1.439(2) . ?
Cl4 O403 1.390(5) . ?
Cl4 O401 1.423(4) . ?
Cl4 O402 1.437(4) . ?
Cl4 O404 1.450(4) . ?
Cl3X O311 1.413(7) . ?
Cl3X O313 1.428(7) . ?
Cl3X O312 1.434(7) . ?
Cl3X O314 1.444(7) . ?
Cl4X O413 1.404(6) . ?
Cl4X O412 1.432(6) . ?
Cl4X O411 1.435(6) . ?
Cl4X O414 1.465(6) . ?
N550 C551 1.112(3) . ?
C551 C552 1.435(4) . ?
N560 C561 1.125(3) . ?
C561 C562 1.459(3) . ?
N570 C571 1.136(3) . ?
C571 C572 1.452(4) . ?
N580 C581 1.145(4) . ?
C581 C582 1.436(4) . ?
N590 C591 1.168(5) . ?
C591 C592 1.353(5) . ?
N600 C601 1.137(3) . ?
C601 C602 1.465(4) . ?
N610 C611 1.140(3) . ?
C611 C612 1.456(3) . ?
N620 C621 1.134(4) . ?
C621 C622 1.430(4) . ?

loop_
_platon_squeeze_void_nr
_platon_squeeze_void_average_x
_platon_squeeze_void_average_y
_platon_squeeze_void_average_z
_platon_squeeze_void_volume
_platon_squeeze_void_count_electrons
_platon_squeeze_void_content
1 0.359 0.736 0.330 377 24 ' '
2 0.381 0.000 0.792 7 1 ' '
3 0.641 0.264 0.670 378 25 ' '
4 0.622 0.005 0.211 7 1 ' '
